data_1506877
loop_
_publ_author_name
'Gorman, Jeffrey S. T.'
'Iacono, Scott T.'
'Pagenkopf, Brian L.'

_publ_section_title
;
 Selective oxidation of zirconocyclopentenes via organoboranes.
;
_journal_issue 1
_journal_name_full 'Organic letters'
_journal_page_first 67
_journal_page_last 70
_journal_paper_doi 10.1021/ol036031r
_journal_volume 6
_journal_year 2004
_chemical_formula_sum 'C12 H24 O2 Si'
_chemical_formula_weight 228.40
_chemical_name_systematic
; 
 ? 
;
_space_group_IT_number 2
_symmetry_cell_setting triclinic
_symmetry_space_group_name_Hall '-P 1'
_symmetry_space_group_name_H-M 'P -1'
_atom_sites_solution_hydrogens geom
_atom_sites_solution_primary direct
_atom_sites_solution_secondary difmap
_audit_creation_method SHELXL-97
_cell_angle_alpha 78.101(4)
_cell_angle_beta 76.898(5)
_cell_angle_gamma 75.658(7)
_cell_formula_units_Z 2
_cell_length_a 6.8202(7)
_cell_length_b 9.7600(10)
_cell_length_c 11.627(2)
_cell_measurement_temperature 153(2)
_cell_volume 721.02(16)
_computing_cell_refinement 'Collect software, Nonius B.V. 1998'
_computing_data_collection 'Collect software, Nonius B.V. 1998'
_computing_data_reduction
;
DENZO and Scalepack (Otwinoski and Minor, 1997)
;
_computing_molecular_graphics 'XP SHELXTL/PC, Siemens Analytical'
_computing_structure_refinement 'XL SHELXTL/PC, Siemens Analytical'
_computing_structure_solution
;

SIR97 - Altomare A., Burla M.C., Camalli M., Cascarano G.L., Giacovazzo C., 
Guagliardi A., Moliterni A.G.G., Polidori G.,Spagna R.
;
_diffrn_ambient_temperature 153(2)
_diffrn_measured_fraction_theta_full 0.934
_diffrn_measured_fraction_theta_max 0.934
_diffrn_measurement_device_type 'Nonius Kappa CCD'
_diffrn_measurement_method \w-scans
_diffrn_radiation_monochromator graphite
_diffrn_radiation_source 'fine-focus sealed tube'
_diffrn_radiation_type MoK\a
_diffrn_radiation_wavelength 0.71073
_diffrn_reflns_av_R_equivalents 0.0971
_diffrn_reflns_av_sigmaI/netI 0.2558
_diffrn_reflns_limit_h_max 8
_diffrn_reflns_limit_h_min -7
_diffrn_reflns_limit_k_max 11
_diffrn_reflns_limit_k_min -11
_diffrn_reflns_limit_l_max 11
_diffrn_reflns_limit_l_min -13
_diffrn_reflns_number 3548
_diffrn_reflns_theta_full 25.00
_diffrn_reflns_theta_max 25.00
_diffrn_reflns_theta_min 3.06
_exptl_absorpt_coefficient_mu 0.146
_exptl_absorpt_correction_type none
_exptl_crystal_colour colorless
_exptl_crystal_density_diffrn 1.052
_exptl_crystal_density_method 'not measured'
_exptl_crystal_description 'very long needles'
_exptl_crystal_F_000 252
_exptl_crystal_size_max 0.67
_exptl_crystal_size_mid 0.13
_exptl_crystal_size_min 0.08
_refine_diff_density_max 0.436
_refine_diff_density_min -0.367
_refine_diff_density_rms 0.087
_refine_ls_extinction_coef 0.071(14)
_refine_ls_extinction_expression Fc^*^=kFc[1+0.001xFc^2^\l^3^/sin(2\q)]^-1/4^
_refine_ls_extinction_method SHELXL
_refine_ls_goodness_of_fit_ref 1.488
_refine_ls_hydrogen_treatment mixed
_refine_ls_matrix_type full
_refine_ls_number_parameters 139
_refine_ls_number_reflns 2372
_refine_ls_number_restraints 96
_refine_ls_restrained_S_all 1.638
_refine_ls_R_factor_all 0.2900
_refine_ls_R_factor_gt 0.1139
_refine_ls_shift/su_max 0.053
_refine_ls_shift/su_mean 0.003
_refine_ls_structure_factor_coef Fsqd
_refine_ls_weighting_details 'calc w=1/[\s^2^(Fo^2^)+(0.0200P)^2^+0.0000P] where P=(Fo^2^+2Fc^2^)/3'
_refine_ls_weighting_scheme calc
_refine_ls_wR_factor_gt 0.2067
_refine_ls_wR_factor_ref 0.2396
_reflns_number_gt 810
_reflns_number_total 2372
_reflns_threshold_expression >2sigma(I)
_cod_data_source_file ol036031rsi20031125_103610.cif
_cod_data_source_block jg760c
_cod_depositor_comments
;
The following automatic conversions were performed:

'_symmetry_cell_setting' value 'Triclinic' changed to 'triclinic'
according to /home/saulius/struct/CIF-dictionaries/cif_core.dic
dictionary named 'cif_core.dic' version 2.4.1 from 2010-06-29.

Automatic conversion script
Id: cif_fix_values 1715 2011-07-08 13:25:40Z adriana 
;
_cod_original_sg_symbol_H-M P-1
_cod_database_code 1506877

loop_
_symmetry_equiv_pos_as_xyz
'x, y, z'
'-x, -y, -z'

loop_
_atom_site_label
_atom_site_type_symbol
_atom_site_fract_x
_atom_site_fract_y
_atom_site_fract_z
_atom_site_U_iso_or_equiv
_atom_site_adp_type
_atom_site_occupancy
_atom_site_symmetry_multiplicity
_atom_site_calc_flag
_atom_site_refinement_flags
C1 C 0.6954(11) 0.3560(8) 0.4051(8) 0.048(2) Uani 1 1 d U
H1A H 0.5640 0.3533 0.4641 0.058 Uiso 1 1 calc R
C2 C 0.6465(11) 0.4751(8) 0.3085(7) 0.043(2) Uani 1 1 d U
C3 C 0.5364(12) 0.4158(8) 0.2344(7) 0.056(3) Uani 1 1 d U
H3A H 0.6004 0.4349 0.1479 0.067 Uiso 1 1 calc R
C4 C 0.5783(12) 0.2521(8) 0.2783(8) 0.067(3) Uani 1 1 d U
H4A H 0.4521 0.2235 0.3280 0.081 Uiso 1 1 calc R
H4B H 0.6231 0.1995 0.2094 0.081 Uiso 1 1 calc R
C5 C 0.7492(13) 0.2187(9) 0.3524(9) 0.064(3) Uani 1 1 d U
O6 O 0.8447(8) 0.3689(5) 0.4714(5) 0.0672(19) Uani 1 1 d U
H6 H 0.9292 0.4150 0.4261 0.101 Uiso 1 1 calc R
C7 C 0.6916(11) 0.6019(7) 0.2853(7) 0.049(2) Uani 1 1 d U
H7A H 0.7546 0.6187 0.3446 0.059 Uiso 1 1 calc R
Si8 Si 0.6604(4) 0.7537(3) 0.1648(3) 0.0810(13) Uani 1 1 d DU
C9 C 0.8910(12) 0.8369(8) 0.1313(8) 0.103(4) Uani 1 1 d DU
H9A H 0.9060 0.8667 0.2037 0.154 Uiso 1 1 calc R
H9B H 0.8731 0.9206 0.0685 0.154 Uiso 1 1 calc R
H9C H 1.0146 0.7669 0.1040 0.154 Uiso 1 1 calc R
C10 C 0.6346(15) 0.7020(10) 0.0232(8) 0.143(5) Uani 1 1 d DU
H10A H 0.5147 0.6581 0.0385 0.214 Uiso 1 1 calc R
H10B H 0.7590 0.6334 -0.0052 0.214 Uiso 1 1 calc R
H10C H 0.6165 0.7876 -0.0379 0.214 Uiso 1 1 calc R
C11 C 0.4278(12) 0.8919(8) 0.2124(8) 0.114(4) Uani 1 1 d DU
H11A H 0.3050 0.8507 0.2301 0.170 Uiso 1 1 calc R
H11B H 0.4140 0.9741 0.1479 0.170 Uiso 1 1 calc R
H11C H 0.4425 0.9235 0.2842 0.170 Uiso 1 1 calc R
C12 C 0.3037(14) 0.4856(9) 0.2507(10) 0.077(3) Uani 1 1 d U
H12A H 0.2864 0.5903 0.2241 0.093 Uiso 1 1 calc R
H12B H 0.2384 0.4472 0.2000 0.093 Uiso 1 1 calc R
O13 O 0.2026(8) 0.4585(6) 0.3730(7) 0.084(2) Uani 1 1 d U
H13 H 0.2215 0.3698 0.3967 0.126 Uiso 1 1 calc R
C14 C 0.9563(14) 0.2064(9) 0.2714(10) 0.109(4) Uani 1 1 d U
H14A H 1.0640 0.1872 0.3194 0.163 Uiso 1 1 calc R
H14B H 0.9614 0.2962 0.2157 0.163 Uiso 1 1 calc R
H14C H 0.9787 0.1277 0.2263 0.163 Uiso 1 1 calc R
C15 C 0.7400(14) 0.0835(9) 0.4458(10) 0.103(4) Uani 1 1 d U
H15A H 0.8492 0.0674 0.4922 0.154 Uiso 1 1 calc R
H15B H 0.7592 0.0011 0.4054 0.154 Uiso 1 1 calc R
H15C H 0.6056 0.0955 0.4995 0.154 Uiso 1 1 calc R

loop_
_atom_site_aniso_label
_atom_site_aniso_U_11
_atom_site_aniso_U_22
_atom_site_aniso_U_33
_atom_site_aniso_U_23
_atom_site_aniso_U_13
_atom_site_aniso_U_12
C1 0.016(4) 0.055(5) 0.084(6) -0.017(5) -0.014(4) -0.018(4)
C2 0.027(4) 0.049(5) 0.057(6) -0.007(4) -0.010(4) -0.012(4)
C3 0.044(5) 0.069(5) 0.070(6) -0.017(5) -0.023(5) -0.022(4)
C4 0.049(5) 0.070(6) 0.100(7) -0.034(5) -0.017(5) -0.027(4)
C5 0.026(5) 0.062(5) 0.112(7) -0.019(5) -0.014(5) -0.016(4)
O6 0.040(4) 0.065(4) 0.109(5) 0.006(3) -0.043(4) -0.023(3)
C7 0.034(5) 0.054(5) 0.071(6) -0.009(4) -0.020(4) -0.022(4)
Si8 0.073(2) 0.089(2) 0.100(3) 0.0156(18) -0.0506(19) -0.0449(17)
C9 0.075(6) 0.120(7) 0.124(8) 0.024(6) -0.036(6) -0.059(5)
C10 0.183(9) 0.153(8) 0.115(8) 0.011(7) -0.069(7) -0.068(7)
C11 0.090(7) 0.092(6) 0.161(9) 0.020(6) -0.061(7) -0.022(5)
C12 0.066(6) 0.088(6) 0.101(7) 0.000(6) -0.063(6) -0.030(5)
O13 0.035(4) 0.092(4) 0.134(6) -0.023(4) -0.027(4) -0.016(4)
C14 0.070(7) 0.104(7) 0.164(9) -0.072(6) 0.004(6) -0.023(6)
C15 0.068(6) 0.075(6) 0.180(9) -0.008(6) -0.059(6) -0.019(5)

loop_
_atom_type_symbol
_atom_type_description
_atom_type_scat_dispersion_real
_atom_type_scat_dispersion_imag
_atom_type_scat_source
C C 0.0033 0.0016 'International Tables Vol C Tables 4.2.6.8 and 6.1.1.4'
H H 0.0000 0.0000 'International Tables Vol C Tables 4.2.6.8 and 6.1.1.4'
Si Si 0.0817 0.0704 'International Tables Vol C Tables 4.2.6.8 and 6.1.1.4'
O O 0.0106 0.0060 'International Tables Vol C Tables 4.2.6.8 and 6.1.1.4'

loop_
_geom_angle_atom_site_label_1
_geom_angle_atom_site_label_2
_geom_angle_atom_site_label_3
_geom_angle
O6 C1 C2 116.1(5)
O6 C1 C5 114.1(6)
C2 C1 C5 107.2(7)
O6 C1 H1A 106.3
C2 C1 H1A 106.2
C5 C1 H1A 106.2
C7 C2 C1 129.2(7)
C7 C2 C3 126.4(7)
C1 C2 C3 104.4(5)
C2 C3 C12 111.4(7)
C2 C3 C4 104.8(6)
C12 C3 C4 112.9(6)
C2 C3 H3A 109.2
C12 C3 H3A 109.2
C4 C3 H3A 109.2
C5 C4 C3 106.7(5)
C5 C4 H4A 110.4
C3 C4 H4A 110.4
C5 C4 H4B 110.4
C3 C4 H4B 110.4
H4A C4 H4B 108.6
C14 C5 C1 110.0(6)
C14 C5 C15 110.9(7)
C1 C5 C15 114.1(8)
C14 C5 C4 110.1(8)
C1 C5 C4 99.1(6)
C15 C5 C4 112.1(6)
C1 O6 H6 109.5
C2 C7 Si8 134.4(6)
C2 C7 H7A 112.8
Si8 C7 H7A 112.8
C7 Si8 C11 110.0(4)
C7 Si8 C9 109.0(4)
C11 Si8 C9 108.1(3)
C7 Si8 C10 113.0(4)
C11 Si8 C10 108.6(4)
C9 Si8 C10 108.0(4)
Si8 C9 H9A 109.5
Si8 C9 H9B 109.5
H9A C9 H9B 109.5
Si8 C9 H9C 109.5
H9A C9 H9C 109.5
H9B C9 H9C 109.5
Si8 C10 H10A 109.5
Si8 C10 H10B 109.5
H10A C10 H10B 109.5
Si8 C10 H10C 109.5
H10A C10 H10C 109.5
H10B C10 H10C 109.5
Si8 C11 H11A 109.5
Si8 C11 H11B 109.5
H11A C11 H11B 109.5
Si8 C11 H11C 109.5
H11A C11 H11C 109.5
H11B C11 H11C 109.5
O13 C12 C3 111.7(7)
O13 C12 H12A 109.3
C3 C12 H12A 109.3
O13 C12 H12B 109.3
C3 C12 H12B 109.3
H12A C12 H12B 107.9
C12 O13 H13 109.5
C5 C14 H14A 109.5
C5 C14 H14B 109.5
H14A C14 H14B 109.5
C5 C14 H14C 109.5
H14A C14 H14C 109.5
H14B C14 H14C 109.5
C5 C15 H15A 109.5
C5 C15 H15B 109.5
H15A C15 H15B 109.5
C5 C15 H15C 109.5
H15A C15 H15C 109.5
H15B C15 H15C 109.5

loop_
_geom_bond_atom_site_label_1
_geom_bond_atom_site_label_2
_geom_bond_distance
C1 O6 1.451(7)
C1 C2 1.471(9)
C1 C5 1.515(10)
C1 H1A 1.0000
C2 C7 1.309(8)
C2 C3 1.535(9)
C3 C12 1.549(11)
C3 C4 1.548(9)
C3 H3A 1.0000
C4 C5 1.536(10)
C4 H4A 0.9900
C4 H4B 0.9900
C5 C14 1.502(12)
C5 C15 1.530(11)
O6 H6 0.8400
C7 Si8 1.824(7)
C7 H7A 0.9500
Si8 C11 1.869(7)
Si8 C9 1.873(6)
Si8 C10 1.875(8)
C9 H9A 0.9800
C9 H9B 0.9800
C9 H9C 0.9800
C10 H10A 0.9800
C10 H10B 0.9800
C10 H10C 0.9800
C11 H11A 0.9800
C11 H11B 0.9800
C11 H11C 0.9800
C12 O13 1.434(9)
C12 H12A 0.9900
C12 H12B 0.9900
O13 H13 0.8400
C14 H14A 0.9800
C14 H14B 0.9800
C14 H14C 0.9800
C15 H15A 0.9800
C15 H15B 0.9800
C15 H15C 0.9800

loop_
_geom_torsion_atom_site_label_1
_geom_torsion_atom_site_label_2
_geom_torsion_atom_site_label_3
_geom_torsion_atom_site_label_4
_geom_torsion
O6 C1 C2 C7 -12.4(13)
C5 C1 C2 C7 -141.3(8)
O6 C1 C2 C3 165.0(6)
C5 C1 C2 C3 36.2(7)
C7 C2 C3 C12 -73.5(10)
C1 C2 C3 C12 108.9(8)
C7 C2 C3 C4 164.1(8)
C1 C2 C3 C4 -13.4(8)
C2 C3 C4 C5 -13.0(9)
C12 C3 C4 C5 -134.4(8)
O6 C1 C5 C14 -57.6(10)
C2 C1 C5 C14 72.4(9)
O6 C1 C5 C15 67.8(8)
C2 C1 C5 C15 -162.3(6)
O6 C1 C5 C4 -173.0(6)
C2 C1 C5 C4 -43.0(7)
C3 C4 C5 C14 -82.2(8)
C3 C4 C5 C1 33.0(8)
C3 C4 C5 C15 153.7(8)
C1 C2 C7 Si8 174.4(7)
C3 C2 C7 Si8 -2.6(13)
C2 C7 Si8 C11 99.4(9)
C2 C7 Si8 C9 -142.3(8)
C2 C7 Si8 C10 -22.2(10)
C2 C3 C12 O13 -60.7(8)
C4 C3 C12 O13 56.8(9)
